data_2009657
loop_
_publ_author_name
'DeBoer, B.G.'
'Young, R.A.'
'Sakthivel, A.'

_publ_section_title
;
 X-ray Rietveld structure refinement of Ca, Sr and Ba
 <i>meta</i>-antimonates
;
_journal_issue 4
_journal_name_full 'Acta Crystallographica Section C'
_journal_page_first 476
_journal_page_last 482
_journal_paper_doi 10.1107/S0108270193008480
_journal_volume 50
_journal_year 1994
_chemical_formula_sum 'O6 Sb2 Sr'
_chemical_formula_weight 427.12
_symmetry_cell_setting trigonal
_symmetry_space_group_name_Hall '-P 3 2'
_symmetry_space_group_name_H-M 'P -3 1 m'
_atom_type_scat_source IntTabIV
_cell_angle_alpha 90.
_cell_angle_beta 90.
_cell_angle_gamma 120.
_cell_formula_units_Z 1
_cell_length_a 5.2724(4)
_cell_length_b 5.2724(4)
_cell_length_c 5.3659(4)
_cell_measurement_temperature 294
_cell_measurement_theta_max 67.5
_cell_measurement_theta_min 7.5
_cell_volume 129.178(17)
_diffrn_measurement_device 'Siemens \q-2\q'
_diffrn_radiation_type CuK\a~1,2~
_diffrn_radiation_wavelength '1.54056, 1.54439'
_diffrn_reflns_theta_max 67.5
_exptl_absorpt_coefficient_mu 100
_exptl_crystal_colour colorless
_exptl_crystal_density_diffrn 5.49
_exptl_crystal_description powder
_refine_ls_goodness_of_fit_obs '1.37 (S~wp~)'
_refine_ls_number_parameters '19 (4 background)'
_refine_ls_R_factor_obs '0.0453 (R~B~)'
_refine_ls_shift/esd_max 0.3
_refine_ls_wR_factor_obs '0.211 (R~wp~)'
_cod_data_source_file st1071.cif
_cod_data_source_block st1071_structure_2_of_2
_cod_original_cell_volume 129.18(2)
_cod_original_formula_sum 'Sr1 Sb2O6'
_cod_database_code 2009657

loop_
_atom_site_label
_atom_site_fract_x
_atom_site_fract_y
_atom_site_fract_z
Sr .0 .0 .0
Sb 0.333333333333333 0.666666666666667 0.5
O .3798(14) .0 .3035(11)

loop_
_geom_bond_atom_site_label_1
_geom_bond_atom_site_label_2
_geom_bond_distance
Sr O 2.581(7)
Sb O 1.957(7)
O O 2.460(12)
O O 2.855(7)
O O 2.908(12)
